data_7044158
loop_
_publ_author_name
'Gimeno, M. Concepcion'
'Salvador-Gil, Daniel'
'Ortego, Lourdes'
'Herrera, Raquel P.'
'Marzo, Isabel'

_publ_section_title
;
 Highly active group 11 metal complexes with \a- hydrazidophosphonate
 ligands
;
_journal_name_full 'Dalton Trans.'
_journal_paper_doi 10.1039/C7DT02743E
_journal_year 2017
_chemical_formula_sum 'C43 H40 Ag Cl3 F3 N3 O9 P2 S'
_chemical_formula_weight 1108.00
_space_group_crystal_system triclinic
_space_group_IT_number 2
_space_group_name_Hall '-P 1'
_space_group_name_H-M_alt 'P -1'
_symmetry_space_group_name_Hall '-P 1'
_symmetry_space_group_name_H-M 'P -1'
_atom_sites_solution_hydrogens mixed
_atom_sites_solution_primary direct
_atom_sites_solution_secondary difmap
_audit_creation_method SHELXL-2016/6
_audit_update_record
;
2017-09-08 deposited with the CCDC.
2017-09-11 downloaded from the CCDC.
;
_cell_angle_alpha 95.73(3)
_cell_angle_beta 90.95(3)
_cell_angle_gamma 105.66(3)
_cell_formula_units_Z 2
_cell_length_a 12.471(3)
_cell_length_b 14.158(3)
_cell_length_c 14.410(3)
_cell_measurement_reflns_used 21414
_cell_measurement_temperature 173(2)
_cell_measurement_theta_max 28.5730
_cell_measurement_theta_min 4.3630
_cell_volume 2435.1(10)
_computing_cell_refinement
;
CrysAlisPro, Agilent Technologies,
Version 1.171.36.28 (release 01-02-2013 CrysAlis171 .NET)
(compiled Feb  1 2013,16:14:44)
;
_computing_data_collection
;
CrysAlisPro, Agilent Technologies,
Version 1.171.36.28 (release 01-02-2013 CrysAlis171 .NET)
(compiled Feb  1 2013,16:14:44)
;
_computing_data_reduction
;
CrysAlisPro, Agilent Technologies,
Version 1.171.36.28 (release 01-02-2013 CrysAlis171 .NET)
(compiled Feb  1 2013,16:14:44)
;
_computing_structure_refinement 'SHELXL-2016/6 (Sheldrick, 2016)'
_computing_structure_solution
;
CrysAlisPro, Agilent Technologies,
Version 1.171.36.28 (release 01-02-2013 CrysAlis171 .NET)
(compiled Feb  1 2013,16:14:44)
;
_diffrn_ambient_temperature 173(2)
_diffrn_detector_area_resol_mean 16.0655
_diffrn_measured_fraction_theta_full 0.995
_diffrn_measured_fraction_theta_max 0.995
_diffrn_measurement_device_type 'Xcalibur, Sapphire3'
_diffrn_measurement_method '\w rotations'
_diffrn_radiation_type MoK\a
_diffrn_radiation_wavelength 0.71073
_diffrn_reflns_av_R_equivalents 0.0566
_diffrn_reflns_av_unetI/netI 0.0362
_diffrn_reflns_Laue_measured_fraction_full 0.995
_diffrn_reflns_Laue_measured_fraction_max 0.995
_diffrn_reflns_limit_h_max 15
_diffrn_reflns_limit_h_min -15
_diffrn_reflns_limit_k_max 17
_diffrn_reflns_limit_k_min -17
_diffrn_reflns_limit_l_max 17
_diffrn_reflns_limit_l_min -17
_diffrn_reflns_number 47209
_diffrn_reflns_point_group_measured_fraction_full 0.995
_diffrn_reflns_point_group_measured_fraction_max 0.995
_diffrn_reflns_theta_full 25.242
_diffrn_reflns_theta_max 25.495
_diffrn_reflns_theta_min 4.186
_diffrn_source graphite
_exptl_absorpt_coefficient_mu 0.753
_exptl_absorpt_correction_type multi-scan
_exptl_absorpt_process_details
;
CrysAlisPro, Agilent Technologies,
Version 1.171.36.28 (release 01-02-2013 CrysAlis171 .NET)
(compiled Feb  1 2013,16:14:44)
Empirical absorption correction using spherical harmonics,
 implemented in SCALE3 ABSPACK scaling algorithm.
;
_exptl_crystal_colour colorless
_exptl_crystal_density_diffrn 1.511
_exptl_crystal_description prism
_exptl_crystal_F_000 1124
_exptl_crystal_size_max 0.180
_exptl_crystal_size_mid 0.140
_exptl_crystal_size_min 0.140
_exptl_transmission_factor_max 0.9019
_exptl_transmission_factor_min 0.8763
_refine_diff_density_max 1.053
_refine_diff_density_min -0.869
_refine_diff_density_rms 0.082
_refine_ls_extinction_method none
_refine_ls_goodness_of_fit_ref 1.068
_refine_ls_hydrogen_treatment mixed
_refine_ls_matrix_type full
_refine_ls_number_parameters 596
_refine_ls_number_reflns 9030
_refine_ls_number_restraints 0
_refine_ls_restrained_S_all 1.068
_refine_ls_R_factor_all 0.0562
_refine_ls_R_factor_gt 0.0487
_refine_ls_shift/su_max 0.000
_refine_ls_shift/su_mean 0.000
_refine_ls_structure_factor_coef Fsqd
_refine_ls_weighting_details 'w=1/[\s^2^(Fo^2^)+(0.0624P)^2^+2.6392P] where P=(Fo^2^+2Fc^2^)/3'
_refine_ls_weighting_scheme calc
_refine_ls_wR_factor_gt 0.1166
_refine_ls_wR_factor_ref 0.1212
_reflns_Friedel_coverage 0.000
_reflns_number_gt 8040
_reflns_number_total 9030
_reflns_threshold_expression 'I > 2\s(I)'
_cod_data_source_file c7dt02743e2.cif
_cod_data_source_block c387
_cod_database_code 7044158
_shelx_shelxl_version_number 2016/6
_shelx_space_group_comment
;
The symmetry employed for this shelxl refinement is uniquely defined
by the following loop, which should always be used as a source of
symmetry information in preference to the above space-group names.
They are only intended as comments.
;
_shelx_estimated_absorpt_t_min 0.876
_shelx_estimated_absorpt_t_max 0.902

loop_
_space_group_symop_operation_xyz
'x, y, z'
'-x, -y, -z'

loop_
_atom_site_label
_atom_site_type_symbol
_atom_site_fract_x
_atom_site_fract_y
_atom_site_fract_z
_atom_site_U_iso_or_equiv
_atom_site_adp_type
_atom_site_occupancy
_atom_site_site_symmetry_order
_atom_site_calc_flag
_atom_site_refinement_flags_posn
_atom_site_refinement_flags_adp
Ag1 Ag 0.16620(2) 0.16209(2) 0.17448(2) 0.03240(10) Uani 1 1 d . .
P1 P 0.23547(7) 0.33290(6) 0.16657(6) 0.02999(19) Uani 1 1 d . .
C1 C 0.1482(3) 0.4037(2) 0.2234(2) 0.0345(8) Uani 1 1 d . .
C2 C 0.1416(4) 0.4933(3) 0.1976(3) 0.0486(10) Uani 1 1 d . .
H2 H 0.184466 0.521094 0.148258 0.058 Uiso 1 1 calc R U
C3 C 0.0732(4) 0.5426(3) 0.2430(3) 0.0617(12) Uani 1 1 d . .
H3 H 0.069160 0.604158 0.224645 0.074 Uiso 1 1 calc R U
C4 C 0.0108(5) 0.5035(4) 0.3146(3) 0.0661(13) Uani 1 1 d . .
H4 H -0.036257 0.538004 0.345604 0.079 Uiso 1 1 calc R U
C5 C 0.0166(4) 0.4146(4) 0.3411(3) 0.0610(12) Uani 1 1 d . .
H5 H -0.026201 0.387739 0.390972 0.073 Uiso 1 1 calc R U
C6 C 0.0842(3) 0.3640(3) 0.2959(2) 0.0428(9) Uani 1 1 d . .
H6 H 0.087232 0.302028 0.314022 0.051 Uiso 1 1 calc R U
C11 C 0.3731(3) 0.3810(3) 0.2243(3) 0.0396(8) Uani 1 1 d . .
C12 C 0.4028(5) 0.4650(4) 0.2860(4) 0.0726(15) Uani 1 1 d . .
H12 H 0.351409 0.503068 0.298249 0.087 Uiso 1 1 calc R U
C13 C 0.5085(6) 0.4945(5) 0.3306(4) 0.0919(19) Uani 1 1 d . .
H13 H 0.528981 0.552900 0.373027 0.110 Uiso 1 1 calc R U
C14 C 0.5824(5) 0.4404(5) 0.3137(4) 0.0790(18) Uani 1 1 d . .
H14 H 0.653427 0.460180 0.345692 0.095 Uiso 1 1 calc R U
C15 C 0.5552(4) 0.3580(4) 0.2513(4) 0.0655(14) Uani 1 1 d . .
H15 H 0.607777 0.321332 0.238371 0.079 Uiso 1 1 calc R U
C16 C 0.4504(3) 0.3278(3) 0.2068(3) 0.0498(10) Uani 1 1 d . .
H16 H 0.431192 0.269921 0.163668 0.060 Uiso 1 1 calc R U
C21 C 0.2507(3) 0.3736(2) 0.0503(2) 0.0287(7) Uani 1 1 d . .
C22 C 0.3409(3) 0.4475(3) 0.0265(3) 0.0388(8) Uani 1 1 d . .
H22 H 0.399849 0.478230 0.071328 0.047 Uiso 1 1 calc R U
C23 C 0.3446(3) 0.4763(3) -0.0625(3) 0.0442(9) Uani 1 1 d . .
H23 H 0.406881 0.526410 -0.078779 0.053 Uiso 1 1 calc R U
C24 C 0.2593(3) 0.4333(3) -0.1278(3) 0.0411(8) Uani 1 1 d . .
H24 H 0.262014 0.454075 -0.188615 0.049 Uiso 1 1 calc R U
C25 C 0.1701(3) 0.3601(3) -0.1044(2) 0.0438(9) Uani 1 1 d . .
H25 H 0.110861 0.330277 -0.149194 0.053 Uiso 1 1 calc R U
C26 C 0.1661(3) 0.3297(3) -0.0163(2) 0.0375(8) Uani 1 1 d . .
H26 H 0.104719 0.278041 -0.001156 0.045 Uiso 1 1 calc R U
P2 P 0.24790(7) -0.04375(6) 0.19057(6) 0.02775(19) Uani 1 1 d . .
O1 O 0.1572(2) -0.14338(17) 0.15837(16) 0.0351(5) Uani 1 1 d . .
C31 C 0.1570(3) -0.1976(2) 0.0699(2) 0.0314(7) Uani 1 1 d . .
C32 C 0.1054(3) -0.1733(2) -0.0057(2) 0.0338(7) Uani 1 1 d . .
H32 H 0.075869 -0.117864 -0.000518 0.041 Uiso 1 1 calc R U
C33 C 0.0977(3) -0.2320(3) -0.0895(3) 0.0416(9) Uani 1 1 d . .
H33 H 0.061997 -0.217214 -0.142788 0.050 Uiso 1 1 calc R U
C34 C 0.1410(4) -0.3108(3) -0.0964(3) 0.0551(11) Uani 1 1 d . .
H34 H 0.134161 -0.351258 -0.154060 0.066 Uiso 1 1 calc R U
C35 C 0.1948(4) -0.3325(3) -0.0200(3) 0.0615(12) Uani 1 1 d . .
H35 H 0.225977 -0.386947 -0.025670 0.074 Uiso 1 1 calc R U
C36 C 0.2031(4) -0.2750(3) 0.0647(3) 0.0484(10) Uani 1 1 d . .
H36 H 0.240000 -0.288965 0.117711 0.058 Uiso 1 1 calc R U
O2 O 0.3553(2) -0.08119(17) 0.20179(17) 0.0359(5) Uani 1 1 d . .
C41 C 0.4655(3) -0.0208(3) 0.2027(2) 0.0338(7) Uani 1 1 d . .
C42 C 0.5027(3) 0.0353(3) 0.1310(3) 0.0482(10) Uani 1 1 d . .
H42 H 0.454286 0.034944 0.079260 0.058 Uiso 1 1 calc R U
C43 C 0.6123(4) 0.0922(4) 0.1361(3) 0.0613(12) Uani 1 1 d . .
H43 H 0.639320 0.132180 0.087719 0.074 Uiso 1 1 calc R U
C44 C 0.6827(4) 0.0915(4) 0.2106(3) 0.0566(11) Uani 1 1 d . .
H44 H 0.757564 0.131503 0.213922 0.068 Uiso 1 1 calc R U
C45 C 0.6446(3) 0.0330(3) 0.2796(3) 0.0462(9) Uani 1 1 d . .
H45 H 0.693971 0.031598 0.330089 0.055 Uiso 1 1 calc R U
C46 C 0.5360(3) -0.0238(3) 0.2770(3) 0.0406(8) Uani 1 1 d . .
H46 H 0.509736 -0.064237 0.325135 0.049 Uiso 1 1 calc R U
O3 O 0.26064(19) 0.03516(16) 0.12928(15) 0.0313(5) Uani 1 1 d . .
C50 C 0.2004(3) -0.0147(2) 0.3059(2) 0.0307(7) Uani 1 1 d . .
H50 H 0.160160 -0.078171 0.329624 0.037 Uiso 1 1 calc R U
C51 C 0.2943(3) 0.0399(3) 0.3776(2) 0.0383(8) Uani 1 1 d . .
H51 H 0.353089 0.003725 0.372680 0.046 Uiso 1 1 calc R U
C52 C 0.3492(4) 0.1454(3) 0.3582(3) 0.0512(10) Uani 1 1 d . .
H52A H 0.374966 0.145445 0.294274 0.077 Uiso 1 1 calc R U
H52B H 0.412924 0.174490 0.402347 0.077 Uiso 1 1 calc R U
H52C H 0.295089 0.184264 0.365374 0.077 Uiso 1 1 calc R U
C53 C 0.2526(4) 0.0346(3) 0.4766(2) 0.0503(10) Uani 1 1 d . .
H53A H 0.194947 0.069672 0.484364 0.075 Uiso 1 1 calc R U
H53B H 0.314897 0.065403 0.521811 0.075 Uiso 1 1 calc R U
H53C H 0.221319 -0.034552 0.487247 0.075 Uiso 1 1 calc R U
N1 N 0.1182(2) 0.04283(19) 0.29322(18) 0.0275(6) Uani 1 1 d . .
N2 N 0.0107(2) -0.0197(2) 0.26811(18) 0.0292(6) Uani 1 1 d . .
C54 C -0.0390(3) -0.0180(2) 0.1857(2) 0.0271(7) Uani 1 1 d . .
O4 O 0.0050(2) 0.03749(17) 0.12770(16) 0.0373(6) Uani 1 1 d . .
C61 C -0.1526(3) -0.0870(2) 0.1651(2) 0.0278(7) Uani 1 1 d . .
C62 C -0.2018(3) -0.0890(2) 0.0777(2) 0.0333(7) Uani 1 1 d . .
H62 H -0.161420 -0.050001 0.033105 0.040 Uiso 1 1 calc R U
C63 C -0.3087(3) -0.1471(2) 0.0546(2) 0.0359(8) Uani 1 1 d . .
H63 H -0.342256 -0.148215 -0.005300 0.043 Uiso 1 1 calc R U
C64 C -0.3658(3) -0.2034(2) 0.1200(2) 0.0341(7) Uani 1 1 d . .
C65 C -0.3190(3) -0.2037(3) 0.2077(3) 0.0398(8) Uani 1 1 d . .
H65 H -0.359498 -0.243719 0.251505 0.048 Uiso 1 1 calc R U
C66 C -0.2124(3) -0.1446(3) 0.2301(2) 0.0358(8) Uani 1 1 d . .
H66 H -0.179417 -0.143206 0.290300 0.043 Uiso 1 1 calc R U
N3 N -0.4798(3) -0.2649(2) 0.0958(2) 0.0455(8) Uani 1 1 d . .
O5 O -0.5186(3) -0.2656(3) 0.0177(2) 0.0702(10) Uani 1 1 d . .
O6 O -0.5308(3) -0.3123(2) 0.1550(2) 0.0653(9) Uani 1 1 d . .
S1 S 0.04265(9) 0.20957(8) 0.52595(6) 0.0435(2) Uani 1 1 d . .
O7 O -0.0406(4) 0.2595(4) 0.5400(3) 0.0986(15) Uani 1 1 d . .
O8 O 0.0428(3) 0.1327(3) 0.5846(2) 0.0674(10) Uani 1 1 d . .
O9 O 0.0616(3) 0.18261(19) 0.43079(16) 0.0488(7) Uani 1 1 d . .
C67 C 0.1698(5) 0.3037(3) 0.5662(3) 0.0564(12) Uani 1 1 d . .
F1 F 0.2577(3) 0.2686(2) 0.5621(2) 0.0825(9) Uani 1 1 d . .
F2 F 0.1660(3) 0.3360(2) 0.6551(2) 0.0918(10) Uani 1 1 d . .
F3 F 0.1855(4) 0.3803(2) 0.5194(3) 0.1229(16) Uani 1 1 d . .
C68 C 0.2748(5) 0.7114(4) 0.4452(4) 0.0678(13) Uani 1 1 d . .
H68 H 0.197637 0.718088 0.436409 0.081 Uiso 1 1 calc R U
Cl1 Cl 0.3407(2) 0.73022(16) 0.34029(14) 0.1345(9) Uani 1 1 d . .
Cl2 Cl 0.3412(2) 0.79724(18) 0.53678(19) 0.1683(13) Uani 1 1 d . .
Cl3 Cl 0.2638(2) 0.59411(13) 0.47240(12) 0.1190(7) Uani 1 1 d . .
H0 H 0.110(3) 0.076(2) 0.345(2) 0.024(9) Uiso 1 1 d . .
H1 H -0.020(3) -0.059(3) 0.303(3) 0.043(11) Uiso 1 1 d . .

loop_
_atom_site_aniso_label
_atom_site_aniso_U_11
_atom_site_aniso_U_22
_atom_site_aniso_U_33
_atom_site_aniso_U_23
_atom_site_aniso_U_13
_atom_site_aniso_U_12
Ag1 0.03652(16) 0.02420(14) 0.03611(16) 0.00892(10) 0.00098(11) 0.00568(10)
P1 0.0351(5) 0.0246(4) 0.0294(4) 0.0058(3) -0.0005(4) 0.0058(3)
C1 0.043(2) 0.0323(17) 0.0273(17) 0.0014(13) -0.0004(15) 0.0093(15)
C2 0.065(3) 0.0345(19) 0.049(2) 0.0098(17) 0.011(2) 0.0170(18)
C3 0.081(3) 0.047(2) 0.067(3) 0.007(2) 0.009(3) 0.034(2)
C4 0.078(4) 0.072(3) 0.058(3) -0.006(2) 0.009(3) 0.041(3)
C5 0.082(3) 0.072(3) 0.034(2) 0.003(2) 0.015(2) 0.030(3)
C6 0.058(3) 0.044(2) 0.0301(18) 0.0084(15) 0.0043(17) 0.0186(18)
C11 0.041(2) 0.0386(19) 0.0356(19) 0.0154(15) -0.0070(16) 0.0015(16)
C12 0.068(3) 0.061(3) 0.078(3) -0.017(3) -0.028(3) 0.011(2)
C13 0.083(4) 0.087(4) 0.085(4) -0.014(3) -0.037(3) -0.002(3)
C14 0.052(3) 0.106(4) 0.065(3) 0.037(3) -0.026(3) -0.009(3)
C15 0.042(3) 0.083(3) 0.073(3) 0.041(3) -0.006(2) 0.008(2)
C16 0.041(2) 0.052(2) 0.055(2) 0.0209(19) -0.0033(19) 0.0065(18)
C21 0.0330(18) 0.0257(15) 0.0280(16) 0.0031(12) 0.0036(13) 0.0089(13)
C22 0.037(2) 0.0347(18) 0.042(2) 0.0097(15) -0.0047(16) 0.0035(15)
C23 0.045(2) 0.0393(19) 0.049(2) 0.0201(17) 0.0102(18) 0.0060(17)
C24 0.049(2) 0.044(2) 0.0335(19) 0.0100(16) 0.0095(17) 0.0158(17)
C25 0.048(2) 0.053(2) 0.0267(18) 0.0011(16) -0.0037(16) 0.0097(18)
C26 0.0337(19) 0.0411(19) 0.0333(18) 0.0042(15) 0.0017(15) 0.0024(15)
P2 0.0329(5) 0.0286(4) 0.0230(4) 0.0066(3) 0.0018(3) 0.0092(3)
O1 0.0394(14) 0.0344(12) 0.0283(12) 0.0038(9) 0.0039(10) 0.0045(10)
C31 0.0315(18) 0.0294(16) 0.0296(17) 0.0023(13) 0.0030(14) 0.0023(13)
C32 0.0283(18) 0.0333(17) 0.0386(19) 0.0084(14) 0.0031(14) 0.0044(14)
C33 0.033(2) 0.052(2) 0.0345(19) 0.0055(16) 0.0009(15) 0.0029(16)
C34 0.057(3) 0.056(2) 0.043(2) -0.0144(19) 0.004(2) 0.007(2)
C35 0.078(3) 0.046(2) 0.067(3) -0.010(2) -0.001(3) 0.032(2)
C36 0.061(3) 0.043(2) 0.045(2) 0.0034(17) -0.0080(19) 0.0232(19)
O2 0.0377(14) 0.0329(12) 0.0402(13) 0.0083(10) 0.0023(11) 0.0135(10)
C41 0.0364(19) 0.0382(18) 0.0311(17) 0.0043(14) 0.0070(15) 0.0170(15)
C42 0.043(2) 0.074(3) 0.034(2) 0.0178(19) 0.0100(17) 0.022(2)
C43 0.049(3) 0.085(3) 0.056(3) 0.035(2) 0.021(2) 0.019(2)
C44 0.036(2) 0.074(3) 0.058(3) 0.012(2) 0.011(2) 0.010(2)
C45 0.043(2) 0.059(2) 0.038(2) 0.0031(17) -0.0015(17) 0.0179(19)
C46 0.043(2) 0.051(2) 0.0333(19) 0.0091(16) 0.0055(16) 0.0207(17)
O3 0.0385(14) 0.0340(12) 0.0243(11) 0.0083(9) 0.0054(10) 0.0128(10)
C50 0.0359(19) 0.0343(17) 0.0230(16) 0.0083(13) 0.0040(14) 0.0094(14)
C51 0.041(2) 0.051(2) 0.0250(17) 0.0038(15) -0.0062(15) 0.0172(17)
C52 0.048(2) 0.054(2) 0.042(2) 0.0014(18) -0.0090(18) 0.0002(19)
C53 0.070(3) 0.061(2) 0.0242(18) 0.0046(17) -0.0080(18) 0.026(2)
N1 0.0314(15) 0.0309(14) 0.0189(13) 0.0032(11) 0.0008(11) 0.0063(11)
N2 0.0323(16) 0.0324(14) 0.0206(13) 0.0090(11) 0.0023(11) 0.0027(12)
C54 0.0306(17) 0.0291(15) 0.0226(15) 0.0039(12) 0.0037(13) 0.0093(13)
O4 0.0381(14) 0.0401(13) 0.0297(12) 0.0171(10) -0.0044(10) -0.0005(10)
C61 0.0320(18) 0.0257(15) 0.0270(16) 0.0045(12) 0.0023(13) 0.0095(13)
C62 0.040(2) 0.0315(16) 0.0257(16) 0.0085(13) 0.0001(14) 0.0035(14)
C63 0.040(2) 0.0372(18) 0.0286(17) 0.0045(14) -0.0037(15) 0.0076(15)
C64 0.0295(18) 0.0345(17) 0.0365(18) 0.0018(14) 0.0015(15) 0.0065(14)
C65 0.038(2) 0.044(2) 0.0351(19) 0.0128(15) 0.0069(16) 0.0050(16)
C66 0.036(2) 0.0426(19) 0.0281(17) 0.0112(14) 0.0008(14) 0.0065(15)
N3 0.0337(18) 0.0486(18) 0.049(2) 0.0010(15) 0.0020(15) 0.0040(14)
O5 0.0451(18) 0.099(3) 0.0499(19) 0.0107(17) -0.0134(14) -0.0088(17)
O6 0.0427(17) 0.077(2) 0.0618(19) 0.0219(17) 0.0054(15) -0.0132(15)
S1 0.0550(6) 0.0585(6) 0.0217(4) 0.0080(4) 0.0054(4) 0.0222(5)
O7 0.093(3) 0.155(4) 0.067(2) -0.028(2) -0.011(2) 0.082(3)
O8 0.074(2) 0.081(2) 0.0377(16) 0.0362(15) -0.0007(15) -0.0056(17)
O9 0.084(2) 0.0427(14) 0.0213(12) 0.0046(10) 0.0053(12) 0.0185(14)
C67 0.085(4) 0.040(2) 0.044(2) 0.0034(18) -0.006(2) 0.017(2)
F1 0.0623(19) 0.0736(19) 0.097(2) -0.0071(17) 0.0006(16) 0.0003(15)
F2 0.132(3) 0.092(2) 0.0501(16) -0.0284(15) -0.0293(17) 0.043(2)
F3 0.203(4) 0.0461(16) 0.093(2) 0.0273(16) -0.052(3) -0.014(2)
C68 0.074(3) 0.067(3) 0.064(3) -0.004(2) -0.016(3) 0.028(3)
Cl1 0.1477(18) 0.1254(15) 0.0922(12) 0.0533(11) -0.0046(11) -0.0421(13)
Cl2 0.183(2) 0.1393(18) 0.179(2) -0.1066(18) -0.1063(19) 0.0892(17)
Cl3 0.206(2) 0.0805(10) 0.0734(10) 0.0269(8) -0.0119(12) 0.0390(12)

loop_
_atom_type_symbol
_atom_type_description
_atom_type_scat_dispersion_real
_atom_type_scat_dispersion_imag
_atom_type_scat_source
C C 0.0033 0.0016 'International Tables Vol C Tables 4.2.6.8 and 6.1.1.4'
H H 0.0000 0.0000 'International Tables Vol C Tables 4.2.6.8 and 6.1.1.4'
Ag Ag -0.8971 1.1015 'International Tables Vol C Tables 4.2.6.8 and 6.1.1.4'
Cl Cl 0.1484 0.1585 'International Tables Vol C Tables 4.2.6.8 and 6.1.1.4'
F F 0.0171 0.0103 'International Tables Vol C Tables 4.2.6.8 and 6.1.1.4'
N N 0.0061 0.0033 'International Tables Vol C Tables 4.2.6.8 and 6.1.1.4'
O O 0.0106 0.0060 'International Tables Vol C Tables 4.2.6.8 and 6.1.1.4'
P P 0.1023 0.0942 'International Tables Vol C Tables 4.2.6.8 and 6.1.1.4'
S S 0.1246 0.1234 'International Tables Vol C Tables 4.2.6.8 and 6.1.1.4'

loop_
_geom_angle_atom_site_label_1
_geom_angle_atom_site_label_2
_geom_angle_atom_site_label_3
_geom_angle
O4 Ag1 P1 137.79(7)
O4 Ag1 O3 84.10(9)
P1 Ag1 O3 126.92(6)
O4 Ag1 N1 69.11(8)
P1 Ag1 N1 139.69(7)
O3 Ag1 N1 74.57(9)
C11 P1 C1 106.03(17)
C11 P1 C21 105.17(16)
C1 P1 C21 103.88(15)
C11 P1 Ag1 111.27(12)
C1 P1 Ag1 112.89(12)
C21 P1 Ag1 116.70(11)
C2 C1 C6 118.9(4)
C2 C1 P1 123.3(3)
C6 C1 P1 117.8(3)
C3 C2 C1 120.4(4)
C3 C2 H2 119.8
C1 C2 H2 119.8
C4 C3 C2 120.6(4)
C4 C3 H3 119.7
C2 C3 H3 119.7
C5 C4 C3 119.8(4)
C5 C4 H4 120.1
C3 C4 H4 120.1
C4 C5 C6 120.3(4)
C4 C5 H5 119.8
C6 C5 H5 119.8
C5 C6 C1 120.0(4)
C5 C6 H6 120.0
C1 C6 H6 120.0
C12 C11 C16 118.7(4)
C12 C11 P1 123.4(4)
C16 C11 P1 117.8(3)
C11 C12 C13 119.9(5)
C11 C12 H12 120.1
C13 C12 H12 120.1
C14 C13 C12 120.5(5)
C14 C13 H13 119.8
C12 C13 H13 119.8
C13 C14 C15 120.4(5)
C13 C14 H14 119.8
C15 C14 H14 119.8
C14 C15 C16 119.6(5)
C14 C15 H15 120.2
C16 C15 H15 120.2
C15 C16 C11 120.8(5)
C15 C16 H16 119.6
C11 C16 H16 119.6
C26 C21 C22 119.0(3)
C26 C21 P1 117.7(3)
C22 C21 P1 123.3(3)
C23 C22 C21 119.8(3)
C23 C22 H22 120.1
C21 C22 H22 120.1
C24 C23 C22 120.7(3)
C24 C23 H23 119.6
C22 C23 H23 119.6
C25 C24 C23 119.5(3)
C25 C24 H24 120.3
C23 C24 H24 120.3
C24 C25 C26 120.4(4)
C24 C25 H25 119.8
C26 C25 H25 119.8
C25 C26 C21 120.6(3)
C25 C26 H26 119.7
C21 C26 H26 119.7
O3 P2 O1 116.52(14)
O3 P2 O2 114.13(14)
O1 P2 O2 101.19(13)
O3 P2 C50 114.38(14)
O1 P2 C50 100.10(14)
O2 P2 C50 108.90(15)
C31 O1 P2 122.6(2)
C36 C31 C32 122.8(3)
C36 C31 O1 118.4(3)
C32 C31 O1 118.8(3)
C31 C32 C33 118.0(3)
C31 C32 H32 121.0
C33 C32 H32 121.0
C34 C33 C32 120.5(4)
C34 C33 H33 119.7
C32 C33 H33 119.7
C33 C34 C35 120.5(4)
C33 C34 H34 119.7
C35 C34 H34 119.7
C34 C35 C36 120.0(4)
C34 C35 H35 120.0
C36 C35 H35 120.0
C31 C36 C35 118.2(4)
C31 C36 H36 120.9
C35 C36 H36 120.9
C41 O2 P2 124.5(2)
C42 C41 C46 121.5(4)
C42 C41 O2 121.5(3)
C46 C41 O2 116.9(3)
C41 C42 C43 118.4(4)
C41 C42 H42 120.8
C43 C42 H42 120.8
C44 C43 C42 120.6(4)
C44 C43 H43 119.7
C42 C43 H43 119.7
C45 C44 C43 119.9(4)
C45 C44 H44 120.1
C43 C44 H44 120.1
C44 C45 C46 120.9(4)
C44 C45 H45 119.6
C46 C45 H45 119.6
C45 C46 C41 118.6(3)
C45 C46 H46 120.7
C41 C46 H46 120.7
P2 O3 Ag1 116.27(12)
N1 C50 C51 111.9(3)
N1 C50 P2 106.8(2)
C51 C50 P2 114.1(2)
N1 C50 H50 107.9
C51 C50 H50 107.9
P2 C50 H50 107.9
C52 C51 C53 112.1(3)
C52 C51 C50 113.0(3)
C53 C51 C50 110.4(3)
C52 C51 H51 107.0
C53 C51 H51 107.0
C50 C51 H51 107.0
C51 C52 H52A 109.5
C51 C52 H52B 109.5
H52A C52 H52B 109.5
C51 C52 H52C 109.5
H52A C52 H52C 109.5
H52B C52 H52C 109.5
C51 C53 H53A 109.5
C51 C53 H53B 109.5
H53A C53 H53B 109.5
C51 C53 H53C 109.5
H53A C53 H53C 109.5
H53B C53 H53C 109.5
N2 N1 C50 111.5(2)
N2 N1 Ag1 107.37(18)
C50 N1 Ag1 114.73(19)
N2 N1 H0 104(2)
C50 N1 H0 111(2)
Ag1 N1 H0 107(2)
C54 N2 N1 120.8(3)
C54 N2 H1 119(3)
N1 N2 H1 120(3)
O4 C54 N2 122.8(3)
O4 C54 C61 120.1(3)
N2 C54 C61 117.1(3)
C54 O4 Ag1 118.1(2)
C62 C61 C66 119.3(3)
C62 C61 C54 117.1(3)
C66 C61 C54 123.6(3)
C63 C62 C61 120.8(3)
C63 C62 H62 119.6
C61 C62 H62 119.6
C64 C63 C62 118.8(3)
C64 C63 H63 120.6
C62 C63 H63 120.6
C63 C64 C65 122.0(3)
C63 C64 N3 118.9(3)
C65 C64 N3 119.1(3)
C66 C65 C64 118.6(3)
C66 C65 H65 120.7
C64 C65 H65 120.7
C65 C66 C61 120.6(3)
C65 C66 H66 119.7
C61 C66 H66 119.7
O5 N3 O6 123.4(3)
O5 N3 C64 118.2(3)
O6 N3 C64 118.4(3)
O7 S1 O9 115.4(2)
O7 S1 O8 117.1(3)
O9 S1 O8 112.63(19)
O7 S1 C67 103.0(3)
O9 S1 C67 103.7(2)
O8 S1 C67 102.4(2)
F3 C67 F1 110.1(5)
F3 C67 F2 106.9(4)
F1 C67 F2 105.1(4)
F3 C67 S1 111.6(3)
F1 C67 S1 111.7(3)
F2 C67 S1 111.2(4)
Cl3 C68 Cl2 110.3(3)
Cl3 C68 Cl1 110.4(3)
Cl2 C68 Cl1 112.8(3)
Cl3 C68 H68 107.7
Cl2 C68 H68 107.7
Cl1 C68 H68 107.7

loop_
_geom_bond_atom_site_label_1
_geom_bond_atom_site_label_2
_geom_bond_distance
Ag1 O4 2.326(2)
Ag1 P1 2.3533(10)
Ag1 O3 2.445(2)
Ag1 N1 2.490(3)
P1 C11 1.820(4)
P1 C1 1.821(4)
P1 C21 1.821(3)
C1 C2 1.380(5)
C1 C6 1.394(5)
C2 C3 1.374(6)
C2 H2 0.9500
C3 C4 1.372(7)
C3 H3 0.9500
C4 C5 1.372(7)
C4 H4 0.9500
C5 C6 1.379(6)
C5 H5 0.9500
C6 H6 0.9500
C11 C12 1.372(6)
C11 C16 1.386(6)
C12 C13 1.395(7)
C12 H12 0.9500
C13 C14 1.359(9)
C13 H13 0.9500
C14 C15 1.361(8)
C14 H14 0.9500
C15 C16 1.385(6)
C15 H15 0.9500
C16 H16 0.9500
C21 C26 1.383(5)
C21 C22 1.388(5)
C22 C23 1.382(5)
C22 H22 0.9500
C23 C24 1.375(6)
C23 H23 0.9500
C24 C25 1.372(5)
C24 H24 0.9500
C25 C26 1.379(5)
C25 H25 0.9500
C26 H26 0.9500
P2 O3 1.469(2)
P2 O1 1.573(2)
P2 O2 1.580(3)
P2 C50 1.819(3)
O1 C31 1.420(4)
C31 C36 1.364(5)
C31 C32 1.376(5)
C32 C33 1.383(5)
C32 H32 0.9500
C33 C34 1.360(6)
C33 H33 0.9500
C34 C35 1.381(7)
C34 H34 0.9500
C35 C36 1.384(6)
C35 H35 0.9500
C36 H36 0.9500
O2 C41 1.408(4)
C41 C42 1.376(5)
C41 C46 1.385(5)
C42 C43 1.383(6)
C42 H42 0.9500
C43 C44 1.378(6)
C43 H43 0.9500
C44 C45 1.367(6)
C44 H44 0.9500
C45 C46 1.374(6)
C45 H45 0.9500
C46 H46 0.9500
C50 N1 1.490(4)
C50 C51 1.532(5)
C50 H50 1.0000
C51 C52 1.522(5)
C51 C53 1.530(5)
C51 H51 1.0000
C52 H52A 0.9800
C52 H52B 0.9800
C52 H52C 0.9800
C53 H53A 0.9800
C53 H53B 0.9800
C53 H53C 0.9800
N1 N2 1.411(4)
N1 H0 0.86(4)
N2 C54 1.336(4)
N2 H1 0.80(4)
C54 O4 1.237(4)
C54 C61 1.493(4)
C61 C62 1.386(4)
C61 C66 1.396(5)
C62 C63 1.379(5)
C62 H62 0.9500
C63 C64 1.377(5)
C63 H63 0.9500
C64 C65 1.384(5)
C64 N3 1.469(5)
C65 C66 1.380(5)
C65 H65 0.9500
C66 H66 0.9500
N3 O5 1.216(4)
N3 O6 1.218(4)
S1 O7 1.412(4)
S1 O9 1.427(3)
S1 O8 1.444(3)
S1 C67 1.817(5)
C67 F3 1.305(5)
C67 F1 1.321(6)
C67 F2 1.323(5)
C68 Cl3 1.714(5)
C68 Cl2 1.733(5)
C68 Cl1 1.742(6)
C68 H68 1.0000

loop_
_geom_torsion_atom_site_label_1
_geom_torsion_atom_site_label_2
_geom_torsion_atom_site_label_3
_geom_torsion_atom_site_label_4
_geom_torsion
C11 P1 C1 C2 85.7(4)
C21 P1 C1 C2 -24.9(4)
Ag1 P1 C1 C2 -152.2(3)
C11 P1 C1 C6 -95.1(3)
C21 P1 C1 C6 154.3(3)
Ag1 P1 C1 C6 26.9(3)
C6 C1 C2 C3 0.2(6)
P1 C1 C2 C3 179.4(4)
C1 C2 C3 C4 0.1(7)
C2 C3 C4 C5 0.0(8)
C3 C4 C5 C6 -0.4(8)
C4 C5 C6 C1 0.8(7)
C2 C1 C6 C5 -0.7(6)
P1 C1 C6 C5 -179.9(3)
C1 P1 C11 C12 -10.1(4)
C21 P1 C11 C12 99.6(4)
Ag1 P1 C11 C12 -133.2(4)
C1 P1 C11 C16 167.9(3)
C21 P1 C11 C16 -82.4(3)
Ag1 P1 C11 C16 44.8(3)
C16 C11 C12 C13 -0.9(8)
P1 C11 C12 C13 177.1(5)
C11 C12 C13 C14 -0.3(10)
C12 C13 C14 C15 1.7(10)
C13 C14 C15 C16 -1.8(8)
C14 C15 C16 C11 0.6(6)
C12 C11 C16 C15 0.8(6)
P1 C11 C16 C15 -177.3(3)
C11 P1 C21 C26 165.8(3)
C1 P1 C21 C26 -83.0(3)
Ag1 P1 C21 C26 41.9(3)
C11 P1 C21 C22 -15.8(3)
C1 P1 C21 C22 95.4(3)
Ag1 P1 C21 C22 -139.7(3)
C26 C21 C22 C23 0.3(5)
P1 C21 C22 C23 -178.0(3)
C21 C22 C23 C24 0.7(6)
C22 C23 C24 C25 -0.8(6)
C23 C24 C25 C26 -0.2(6)
C24 C25 C26 C21 1.2(6)
C22 C21 C26 C25 -1.3(5)
P1 C21 C26 C25 177.2(3)
O3 P2 O1 C31 56.0(3)
O2 P2 O1 C31 -68.4(3)
C50 P2 O1 C31 179.8(3)
P2 O1 C31 C36 97.5(4)
P2 O1 C31 C32 -85.9(4)
C36 C31 C32 C33 1.8(5)
O1 C31 C32 C33 -174.6(3)
C31 C32 C33 C34 -0.5(5)
C32 C33 C34 C35 -1.0(6)
C33 C34 C35 C36 1.2(7)
C32 C31 C36 C35 -1.6(6)
O1 C31 C36 C35 174.8(4)
C34 C35 C36 C31 0.1(7)
O3 P2 O2 C41 34.4(3)
O1 P2 O2 C41 160.3(2)
C50 P2 O2 C41 -94.8(3)
P2 O2 C41 C42 -55.0(4)
P2 O2 C41 C46 127.8(3)
C46 C41 C42 C43 -2.3(6)
O2 C41 C42 C43 -179.4(4)
C41 C42 C43 C44 0.9(7)
C42 C43 C44 C45 0.9(7)
C43 C44 C45 C46 -1.4(7)
C44 C45 C46 C41 0.1(6)
C42 C41 C46 C45 1.8(6)
O2 C41 C46 C45 179.0(3)
O1 P2 O3 Ag1 98.71(15)
O2 P2 O3 Ag1 -143.82(13)
C50 P2 O3 Ag1 -17.48(19)
O3 P2 C50 N1 37.2(3)
O1 P2 C50 N1 -88.1(2)
O2 P2 C50 N1 166.24(19)
O3 P2 C50 C51 -87.0(3)
O1 P2 C50 C51 147.6(2)
O2 P2 C50 C51 42.0(3)
N1 C50 C51 C52 -51.4(4)
P2 C50 C51 C52 70.1(4)
N1 C50 C51 C53 75.1(4)
P2 C50 C51 C53 -163.5(3)
C51 C50 N1 N2 -150.5(3)
P2 C50 N1 N2 84.0(3)
C51 C50 N1 Ag1 87.2(3)
P2 C50 N1 Ag1 -38.4(2)
C50 N1 N2 C54 -116.8(3)
Ag1 N1 N2 C54 9.7(3)
N1 N2 C54 O4 -0.1(5)
N1 N2 C54 C61 179.8(3)
N2 C54 O4 Ag1 -11.1(4)
C61 C54 O4 Ag1 169.0(2)
O4 C54 C61 C62 3.3(5)
N2 C54 C61 C62 -176.6(3)
O4 C54 C61 C66 -173.5(3)
N2 C54 C61 C66 6.6(5)
C66 C61 C62 C63 0.1(5)
C54 C61 C62 C63 -176.8(3)
C61 C62 C63 C64 -0.2(5)
C62 C63 C64 C65 -0.2(6)
C62 C63 C64 N3 179.7(3)
C63 C64 C65 C66 0.8(6)
N3 C64 C65 C66 -179.1(3)
C64 C65 C66 C61 -0.9(6)
C62 C61 C66 C65 0.5(5)
C54 C61 C66 C65 177.2(3)
C63 C64 N3 O5 1.8(5)
C65 C64 N3 O5 -178.3(4)
C63 C64 N3 O6 -177.9(4)
C65 C64 N3 O6 2.0(5)
O7 S1 C67 F3 -59.1(4)
O9 S1 C67 F3 61.6(4)
O8 S1 C67 F3 178.9(4)
O7 S1 C67 F1 177.2(3)
O9 S1 C67 F1 -62.2(3)
O8 S1 C67 F1 55.2(4)
O7 S1 C67 F2 60.2(4)
O9 S1 C67 F2 -179.2(3)
O8 S1 C67 F2 -61.8(4)
